data_2013433
loop_
_publ_author_name
'Koutsantonis, George A.'
'Morien, Travis S.'
'Skelton, Brian W.'
'White, Allan H.'

_publ_section_title
;
 <i>cis</i>-Bis(acetonitrile)tetrachlorotin(IV) acetonitrile solvate,
 <i>cis</i>-tetrachlorobis(propiononitrile)tin(IV) propiononitrile
 solvate, <i>cis</i>-tetrachlorobis(isobutyronitrile)tin(IV),
 <i>cis</i>-tetrachlorobis(cyclohexanecarbonitrile)tin(IV) and
 <i>cis</i>-tetrachlorobis(<i>o</i>-toluonitrile)tin(IV), all
 determined at <i>ca</i> 150K
;
_journal_issue 9
_journal_name_full 'Acta Crystallographica Section C'
_journal_page_first m361
_journal_page_last m365
_journal_paper_doi 10.1107/S0108270103012642
_journal_volume 59
_journal_year 2003
_chemical_formula_iupac '[Sn Cl4 (C7 H11 N)2]'
_chemical_formula_moiety 'C14 H22 Cl4 N2 Sn1'
_chemical_formula_sum 'C14 H22 Cl4 N2 Sn'
_chemical_formula_weight 478.87
_space_group_IT_number 14
_symmetry_cell_setting monoclinic
_symmetry_space_group_name_Hall '-P 2ybc'
_symmetry_space_group_name_H-M 'P 1 21/c 1'
_atom_sites_solution_hydrogens difmap
_atom_sites_solution_primary direct
_atom_sites_solution_secondary difmap
_cell_angle_alpha 90.00000
_cell_angle_beta 104.719(3)
_cell_angle_gamma 90.00000
_cell_formula_units_Z 4
_cell_length_a 10.0990(15)
_cell_length_b 15.772(2)
_cell_length_c 12.5100(19)
_cell_measurement_reflns_used 8030
_cell_measurement_temperature 150(2)
_cell_measurement_theta_max 29.2
_cell_measurement_theta_min 2.6
_cell_volume 1927.2(5)
_computing_cell_refinement 'SAINT (Siemens, 1995)'
_computing_data_collection 'SMART (Siemens, 1995)'
_computing_data_reduction
;
Xtal3.5 (Hall et al., 1995)
;
_computing_molecular_graphics Xtal3.5
_computing_publication_material 'BONDLA and CIFIO in Xtal3.5'
_computing_structure_refinement 'CRYLSQ in Xtal3.5'
_computing_structure_solution 'SIMPEL in Xtal3.5'
_diffrn_ambient_temperature 150(2)
_diffrn_measured_fraction_theta_full 1.0
_diffrn_measured_fraction_theta_max .98
_diffrn_measurement_device_type
;
Bruker SMART CCD diffractometer
;
_diffrn_measurement_method '\w scans'
_diffrn_radiation_monochromator graphite
_diffrn_radiation_source 'sealed tube'
_diffrn_radiation_type 'Mo K\a'
_diffrn_radiation_wavelength .71073
_diffrn_reflns_av_R_equivalents 0.0308
_diffrn_reflns_av_sigmaI/netI .024
_diffrn_reflns_limit_h_max 14
_diffrn_reflns_limit_h_min -15
_diffrn_reflns_limit_k_max 24
_diffrn_reflns_limit_k_min -24
_diffrn_reflns_limit_l_max 19
_diffrn_reflns_limit_l_min -19
_diffrn_reflns_number 28748
_diffrn_reflns_theta_full 33.5
_diffrn_reflns_theta_max 33.5
_diffrn_reflns_theta_min 2.09
_diffrn_standards_decay_% 0
_exptl_absorpt_coefficient_mu 1.875
_exptl_absorpt_correction_T_max .75
_exptl_absorpt_correction_T_min .49
_exptl_absorpt_correction_type multi-scan
_exptl_absorpt_process_details
;
 SADABS; Sheldrick, 1996
;
_exptl_crystal_colour colourless
_exptl_crystal_density_diffrn 1.65
_exptl_crystal_description plate
_exptl_crystal_F_000 952
_exptl_crystal_size_max 0.45
_exptl_crystal_size_mid 0.45
_exptl_crystal_size_min 0.15
_refine_diff_density_max .574
_refine_diff_density_min -.56
_refine_ls_extinction_method none
_refine_ls_goodness_of_fit_all 1.084
_refine_ls_goodness_of_fit_ref 1.104
_refine_ls_hydrogen_treatment refall
_refine_ls_matrix_type full
_refine_ls_number_constraints 0
_refine_ls_number_parameters 278
_refine_ls_number_reflns 6663
_refine_ls_number_restraints 0
_refine_ls_R_factor_all .026
_refine_ls_R_factor_gt .021
_refine_ls_shift/su_max .024
_refine_ls_shift/su_mean .001
_refine_ls_structure_factor_coef F
_refine_ls_weighting_details
;
w = [1/\s^2^(F) + 0.00032F^2^]
;
_refine_ls_weighting_scheme calc
_refine_ls_wR_factor_all .031
_refine_ls_wR_factor_ref .03
_reflns_number_gt 6663
_reflns_number_total 7502
_reflns_threshold_expression 'I    >  2.00 \s(I)'
_cod_data_source_file fg1697.cif
_cod_data_source_block IV
_cod_original_sg_symbol_Hall -p_2ybc
_cod_original_sg_symbol_H-M 'P 21/c'
_cod_original_formula_sum 'C14 H22 Cl4 N2 Sn1'
_cod_database_code 2013433
_cod_database_fobs_code 2013433

loop_
_symmetry_equiv_pos_as_xyz
+x,+y,+z
-x,1/2+y,1/2-z
-x,-y,-z
+x,1/2-y,1/2+z

loop_
_atom_site_label
_atom_site_fract_x
_atom_site_fract_y
_atom_site_fract_z
_atom_site_U_iso_or_equiv
_atom_site_adp_type
_atom_site_calc_flag
_atom_site_calc_attached_atom
_atom_site_occupancy
_atom_site_disorder_assembly
_atom_site_disorder_group
Sn .809447(8) .127451(5) .315045(7) .01785(4) Uani ? ? 1.00000 ? ?
Cl1 .94123(4) .19778(3) .20964(3) .03246(16) Uani ? ? 1.00000 ? ?
Cl2 .59884(4) .16711(3) .19370(3) .03436(17) Uani ? ? 1.00000 ? ?
Cl3 .83567(4) -.00805(2) .24148(3) .02854(14) Uani ? ? 1.00000 ? ?
Cl4 .71286(4) .07732(2) .45514(3) .02857(14) Uani ? ? 1.00000 ? ?
N1 .81364(14) .25546(8) .39886(10) .0278(5) Uani ? ? 1.00000 ? ?
C1 .80512(15) .32475(9) .42244(11) .0240(5) Uani ? ? 1.00000 ? ?
C11 .79516(15) .41547(8) .44621(11) .0238(5) Uani ? ? 1.00000 ? ?
C12 .86612(15) .46627(10) .37133(12) .0257(6) Uani ? ? 1.00000 ? ?
C13 .78753(16) .45989(10) .24969(12) .0291(6) Uani ? ? 1.00000 ? ?
C14 .63823(17) .48531(11) .23219(14) .0341(7) Uani ? ? 1.00000 ? ?
C15 .56765(16) .43400(11) .30528(15) .0325(7) Uani ? ? 1.00000 ? ?
C16 .64332(17) .44084(10) .42628(14) .0298(6) Uani ? ? 1.00000 ? ?
N2 1.01359(13) .11514(8) .43993(11) .0264(5) Uani ? ? 1.00000 ? ?
C2 1.12001(15) .13110(9) .49396(12) .0257(6) Uani ? ? 1.00000 ? ?
C21 1.25369(15) .16062(12) .56021(12) .0316(7) Uani ? ? 1.00000 ? ?
C22 1.36520(15) .14700(11) .49845(14) .0302(6) Uani ? ? 1.00000 ? ?
C23 1.34071(16) .19947(10) .39460(13) .0303(6) Uani ? ? 1.00000 ? ?
C24 1.32696(18) .29256(11) .41790(15) .0364(7) Uani ? ? 1.00000 ? ?
C25 1.2145(2) .30844(11) .4755(2) .0443(9) Uani ? ? 1.00000 ? ?
C26 1.2385(2) .25624(15) .58303(17) .0487(10) Uani ? ? 1.00000 ? ?
H11 .842(2) .4234(13) .5232(17) .044(6) Uiso ? ? 1.00000 ? ?
H12a .953(2) .4445(13) .3886(17) .042(6) Uiso ? ? 1.00000 ? ?
H12b .871(2) .5249(12) .4013(15) .030(5) Uiso ? ? 1.00000 ? ?
H13a .795(2) .3967(13) .2238(16) .034(5) Uiso ? ? 1.00000 ? ?
H13b .839(2) .4950(12) .2068(16) .034(5) Uiso ? ? 1.00000 ? ?
H14a .589(2) .4800(12) .1503(16) .034(5) Uiso ? ? 1.00000 ? ?
H14b .627(2) .5511(14) .2464(17) .047(6) Uiso ? ? 1.00000 ? ?
H15a .558(2) .3723(12) .2811(19) .042(6) Uiso ? ? 1.00000 ? ?
H15b .478(2) .4539(14) .2955(18) .052(6) Uiso ? ? 1.00000 ? ?
H16a .647(2) .4894(14) .4433(17) .041(6) Uiso ? ? 1.00000 ? ?
H16b .601(2) .4055(13) .4738(16) .034(5) Uiso ? ? 1.00000 ? ?
H21 1.272(3) .1299(13) .627(2) .055(7) Uiso ? ? 1.00000 ? ?
H22a 1.376(2) .0875(15) .4843(18) .051(6) Uiso ? ? 1.00000 ? ?
H22b 1.452(2) .1678(12) .5486(16) .035(5) Uiso ? ? 1.00000 ? ?
H23a 1.416(2) .1893(12) .3606(16) .037(5) Uiso ? ? 1.00000 ? ?
H23b 1.253(2) .1801(13) .3438(17) .040(5) Uiso ? ? 1.00000 ? ?
H24a 1.301(2) .3261(16) .343(2) .057(7) Uiso ? ? 1.00000 ? ?
H24b 1.417(2) .3163(12) .4667(17) .037(5) Uiso ? ? 1.00000 ? ?
H25a 1.122(2) .2905(14) .4195(19) .052(6) Uiso ? ? 1.00000 ? ?
H25b 1.211(3) .3668(14) .491(2) .057(7) Uiso ? ? 1.00000 ? ?
H26a 1.328(3) .2613(15) .637(2) .060(7) Uiso ? ? 1.00000 ? ?
H26b 1.171(3) .2641(16) .617(2) .058(7) Uiso ? ? 1.00000 ? ?

loop_
_atom_site_aniso_label
_atom_site_aniso_U_11
_atom_site_aniso_U_22
_atom_site_aniso_U_33
_atom_site_aniso_U_12
_atom_site_aniso_U_13
_atom_site_aniso_U_23
Sn .01574(5) .02002(5) .01710(5) -.00196(3) .00288(3) .00004(3)
Cl1 .03352(18) .0398(2) .02533(16) -.01317(15) .00981(13) .00340(13)
Cl2 .02349(16) .0472(2) .02752(17) .00681(15) -.00247(13) .00234(15)
Cl3 .02863(16) .02527(15) .03454(17) -.00329(12) .01325(13) -.00775(12)
Cl4 .03027(16) .03212(17) .02668(15) -.00319(13) .01340(13) .00294(12)
N1 .0333(6) .0245(5) .0241(5) -.0001(5) .0048(5) .0002(4)
C1 .0271(6) .0245(6) .0186(5) -.0006(5) .0028(5) .0019(4)
C11 .0311(7) .0205(6) .0194(5) -.0037(5) .0060(5) -.0031(4)
C12 .0224(6) .0274(6) .0276(6) -.0042(5) .0071(5) .0009(5)
C13 .0294(7) .0354(7) .0237(6) -.0006(6) .0092(5) .0055(5)
C14 .0283(7) .0358(8) .0351(8) .0014(6) .0024(6) .0116(6)
C15 .0212(6) .0308(7) .0446(9) -.0007(5) .0069(6) .0050(6)
C16 .0327(7) .0251(7) .0369(8) -.0011(5) .0185(6) -.0016(6)
N2 .0223(5) .0280(6) .0268(6) -.0047(4) .0025(4) .0037(4)
C2 .0228(6) .0301(7) .0230(6) -.0042(5) .0032(5) .0067(5)
C21 .0207(6) .0515(9) .0196(6) -.0106(6) -.0005(5) .0080(6)
C22 .0200(6) .0311(7) .0384(8) .0015(5) .0053(6) .0060(6)
C23 .0284(7) .0368(8) .0280(7) -.0028(6) .0114(6) .0009(6)
C24 .0339(8) .0310(8) .0428(9) -.0077(6) .0067(7) .0072(6)
C25 .0338(8) .0247(7) .0731(14) -.0020(6) .0109(9) -.0181(8)
C26 .0299(8) .0788(14) .0421(9) -.0223(9) .0177(7) -.0392(10)

loop_
_atom_type_symbol
_atom_type_scat_dispersion_real
_atom_type_scat_dispersion_imag
_atom_type_scat_source
Sn -.873 1.424 'Int Tables Vol IV Tables 2.2B and 2.3.1'
Cl .132 .159 'Int Tables Vol IV Tables 2.2B and 2.3.1'
C .002 .002 'Int Tables Vol IV Tables 2.2B and 2.3.1'
N .004 .003 'Int Tables Vol IV Tables 2.2B and 2.3.1'
H 0 0 'Int Tables Vol IV Tables 2.2B and 2.3.1'

loop_
_geom_angle_atom_site_label_1
_geom_angle_atom_site_label_2
_geom_angle_atom_site_label_3
_geom_angle
_geom_angle_publ_flag
Cl1 Sn Cl2 93.420(18) yes
Cl1 Sn Cl3 94.129(16) yes
Cl1 Sn Cl4 165.871(12) yes
Cl2 Sn Cl3 99.240(14) yes
Cl2 Sn Cl4 95.270(17) yes
Cl3 Sn Cl4 95.443(15) yes
N1 C1 C11 176.53(16) yes
C1 C11 C12 108.47(13) ?
C1 C11 C16 109.64(12) ?
C1 C11 H11 106.5(13) ?
C12 C11 C16 111.33(11) ?
C12 C11 H11 110.5(14) ?
C16 C11 H11 110.3(14) ?
C11 C12 C13 111.50(12) ?
C11 C12 H12a 103.2(14) ?
C11 C12 H12b 104.0(12) ?
C13 C12 H12a 115.7(13) ?
C13 C12 H12b 113.5(10) ?
H12a C12 H12b 107.8(16) ?
C12 C13 C14 111.75(14) ?
C12 C13 H13a 108.0(10) ?
C12 C13 H13b 106.6(10) ?
C14 C13 H13a 110.4(11) ?
C14 C13 H13b 114.1(11) ?
H13a C13 H13b 105.7(17) ?
C13 C14 C15 111.76(13) ?
C13 C14 H14a 109.3(12) ?
C13 C14 H14b 112.0(12) ?
C15 C14 H14a 112.2(12) ?
C15 C14 H14b 109.5(13) ?
H14a C14 H14b 101.7(15) ?
C14 C15 C16 111.51(13) ?
C14 C15 H15a 110.7(15) ?
C14 C15 H15b 109.1(14) ?
C16 C15 H15a 110.6(12) ?
C16 C15 H15b 109.4(14) ?
H15a C15 H15b 105(2) ?
C11 C16 C15 111.78(14) ?
C11 C16 H16a 103.0(16) ?
C11 C16 H16b 108.7(11) ?
C15 C16 H16a 108.4(14) ?
C15 C16 H16b 112.0(10) ?
H16a C16 H16b 113(2) ?
N2 C2 C21 174.19(16) yes
C2 C21 C22 111.00(13) ?
C2 C21 C26 107.02(13) ?
C2 C21 H21 106.6(15) ?
C22 C21 C26 110.41(15) ?
C22 C21 H21 111.3(18) ?
C26 C21 H21 110.3(14) ?
C21 C22 C23 112.13(13) ?
C21 C22 H22a 111.3(16) ?
C21 C22 H22b 105.9(13) ?
C23 C22 H22a 112.1(14) ?
C23 C22 H22b 106.8(12) ?
H22a C22 H22b 108.2(17) ?
C22 C23 C24 111.75(14) ?
C22 C23 H23a 108.1(11) ?
C22 C23 H23b 107.9(13) ?
C24 C23 H23a 111.4(11) ?
C24 C23 H23b 108.1(12) ?
H23a C23 H23b 109.5(18) ?
C23 C24 C25 111.71(15) ?
C23 C24 H24a 109.4(14) ?
C23 C24 H24b 111.1(11) ?
C25 C24 H24a 107.1(15) ?
C25 C24 H24b 108.2(13) ?
H24a C24 H24b 109.2(17) ?
C24 C25 C26 110.88(15) ?
C24 C25 H25a 106.7(14) ?
C24 C25 H25b 109.3(19) ?
C26 C25 H25a 110.6(13) ?
C26 C25 H25b 110.5(16) ?
H25a C25 H25b 109(2) ?
C21 C26 C25 111.09(16) ?
C21 C26 H26a 95.1(14) ?
C21 C26 H26b 110.1(16) ?
C25 C26 H26a 117.9(15) ?
C25 C26 H26b 111.4(15) ?
H26a C26 H26b 110(2) ?

loop_
_geom_bond_atom_site_label_1
_geom_bond_atom_site_label_2
_geom_bond_site_symmetry_1
_geom_bond_site_symmetry_2
_geom_bond_distance
_geom_bond_publ_flag
Sn Cl1 . . 2.3732(5) yes
Sn Cl2 . . 2.3620(4) yes
Sn Cl3 . . 2.3682(5) yes
Sn Cl4 . . 2.3488(5) yes
N1 C1 . . 1.1408(19) yes
C1 C11 . . 1.470(2) yes
C11 C12 . . 1.541(2) yes
C11 C16 . . 1.543(2) ?
C11 H11 . . .97(2) ?
C12 C13 . . 1.530(2) ?
C12 H12a . . .91(2) ?
C12 H12b . . .99(2) ?
C13 C14 . . 1.521(2) ?
C13 H13a . . 1.06(2) ?
C13 H13b . . 1.01(2) ?
C14 C15 . . 1.527(3) ?
C14 H14a . . 1.021(18) ?
C14 H14b . . 1.06(2) ?
C15 C16 . . 1.516(2) ?
C15 H15a . . 1.02(2) ?
C15 H15b . . .94(2) ?
C16 H16a . . .79(2) ?
C16 H16b . . .99(2) ?
N2 C2 . . 1.1428(18) yes
C2 C21 . . 1.469(2) yes
C21 C22 . . 1.534(2) ?
C21 C26 . . 1.550(3) ?
C21 H21 . . .94(2) ?
C22 C23 . . 1.507(2) ?
C22 H22a . . .97(2) ?
C22 H22b . . .992(18) ?
C23 C24 . . 1.510(2) ?
C23 H23a . . .97(2) ?
C23 H23b . . 1.00(2) ?
C24 C25 . . 1.513(3) ?
C24 H24a . . 1.05(3) ?
C24 H24b . . 1.03(2) ?
C25 C26 . . 1.542(3) ?
C25 H25a . . 1.06(2) ?
C25 H25b . . .94(2) ?
C26 H26a . . .99(2) ?
C26 H26b . . .90(3) ?
